data_4506698
loop_
_publ_author_name
'Deng, Ji-Hua'
'Zhong, Di-Chang'
'Luo, Xu-Zhong'
'Liu, Hui-Jin'
'Lu, Tong-Bu'

_publ_section_title
;
 2-Propyl-4,5-dicarboxylate-imidazole (H3PIDC) Based Cadmium(II)
 Coordination Compounds Stabilized by Supramolecular Interactions: From
 Mononuclear and Tetranuclear Oligomers to One-Dimensional (1D) Chain
 and Two-Dimensional (2D) Layer Polymers
;
_journal_issue 10
_journal_name_full 'Crystal Growth &amp; Design'
_journal_page_first 4861
_journal_paper_doi 10.1021/cg300678h
_journal_volume 12
_journal_year 2012
_chemical_formula_sum 'C72 H92 Cd4 N16 O26'
_chemical_formula_weight 2047.22
_chemical_name_systematic
; 
 ? 
;
_space_group_IT_number 88
_symmetry_cell_setting tetragonal
_symmetry_space_group_name_Hall '-I 4ad'
_symmetry_space_group_name_H-M 'I 41/a :2'
_atom_sites_solution_hydrogens geom
_atom_sites_solution_primary direct
_atom_sites_solution_secondary difmap
_audit_creation_method SHELXL-97
_cell_angle_alpha 90.00
_cell_angle_beta 90.00
_cell_angle_gamma 90.00
_cell_formula_units_Z 4
_cell_length_a 15.588(3)
_cell_length_b 15.588(3)
_cell_length_c 35.690(10)
_cell_measurement_temperature 173(2)
_cell_measurement_theta_max 24.5
_cell_measurement_theta_min 2.15
_cell_volume 8672(3)
_computing_cell_refinement 'Bruker SMART'
_computing_data_collection 'Bruker SMART'
_computing_data_reduction 'Bruker SAINT'
_computing_molecular_graphics 'Bruker SHELXTL'
_computing_publication_material 'Bruker SHELXTL'
_computing_structure_refinement 'Bruker SHELXTL'
_computing_structure_solution 'Bruker SHELXTL'
_diffrn_ambient_temperature 173(2)
_diffrn_measured_fraction_theta_full 0.986
_diffrn_measured_fraction_theta_max 0.986
_diffrn_measurement_device_type 'CCD area detector'
_diffrn_measurement_method 'phi and omega scans'
_diffrn_radiation_monochromator graphite
_diffrn_radiation_source 'fine-focus sealed tube'
_diffrn_radiation_type MoK\a
_diffrn_radiation_wavelength 0.71073
_diffrn_reflns_av_R_equivalents 0.1278
_diffrn_reflns_av_sigmaI/netI 0.1575
_diffrn_reflns_limit_h_max 14
_diffrn_reflns_limit_h_min -18
_diffrn_reflns_limit_k_max 18
_diffrn_reflns_limit_k_min -15
_diffrn_reflns_limit_l_max 38
_diffrn_reflns_limit_l_min -22
_diffrn_reflns_number 10836
_diffrn_reflns_theta_full 24.50
_diffrn_reflns_theta_max 24.50
_diffrn_reflns_theta_min 2.15
_diffrn_standards_decay_% 0
_diffrn_standards_interval_count 0
_diffrn_standards_interval_time 0
_diffrn_standards_number 0
_exptl_absorpt_coefficient_mu 1.050
_exptl_absorpt_correction_T_max 0.8844
_exptl_absorpt_correction_T_min 0.7942
_exptl_absorpt_correction_type multi-scan
_exptl_absorpt_process_details 'SADABS (SHELDRICK, 1997)'
_exptl_crystal_colour 'light yellow'
_exptl_crystal_density_diffrn 1.568
_exptl_crystal_density_method 'not measured'
_exptl_crystal_description block
_exptl_crystal_F_000 4064
_exptl_crystal_size_max 0.23
_exptl_crystal_size_mid 0.17
_exptl_crystal_size_min 0.12
_refine_diff_density_max 0.873
_refine_diff_density_min -0.899
_refine_diff_density_rms 0.162
_refine_ls_extinction_method none
_refine_ls_goodness_of_fit_ref 1.101
_refine_ls_hydrogen_treatment constr
_refine_ls_matrix_type full
_refine_ls_number_parameters 281
_refine_ls_number_reflns 3537
_refine_ls_number_restraints 61
_refine_ls_restrained_S_all 1.099
_refine_ls_R_factor_all 0.1935
_refine_ls_R_factor_gt 0.0781
_refine_ls_shift/su_max 0.001
_refine_ls_shift/su_mean 0.000
_refine_ls_structure_factor_coef Fsqd
_refine_ls_weighting_details 'calc w=1/[\s^2^(Fo^2^)+(0.0963P)^2^+0.0000P] where P=(Fo^2^+2Fc^2^)/3'
_refine_ls_weighting_scheme calc
_refine_ls_wR_factor_gt 0.1770
_refine_ls_wR_factor_ref 0.2283
_reflns_number_gt 1557
_reflns_number_total 3537
_reflns_threshold_expression >2sigma(I)
_cod_data_source_file cg300678h_si_002.cif
_cod_data_source_block 4
_cod_original_sg_symbol_H-M I41/a
_cod_database_code 4506698

loop_
_symmetry_equiv_pos_as_xyz
'x, y, z'
'-y+3/4, x+1/4, z+1/4'
'-x+1/2, -y, z+1/2'
'y+3/4, -x+3/4, z+3/4'
'x+1/2, y+1/2, z+1/2'
'-y+5/4, x+3/4, z+3/4'
'-x+1, -y+1/2, z+1'
'y+5/4, -x+5/4, z+5/4'
'-x, -y, -z'
'y-3/4, -x-1/4, -z-1/4'
'x-1/2, y, -z-1/2'
'-y-3/4, x-3/4, -z-3/4'
'-x+1/2, -y+1/2, -z+1/2'
'y-1/4, -x+1/4, -z+1/4'
'x, y+1/2, -z'
'-y-1/4, x-1/4, -z-1/4'

loop_
_atom_site_label
_atom_site_type_symbol
_atom_site_fract_x
_atom_site_fract_y
_atom_site_fract_z
_atom_site_U_iso_or_equiv
_atom_site_adp_type
_atom_site_occupancy
_atom_site_symmetry_multiplicity
_atom_site_calc_flag
_atom_site_refinement_flags
C6 C 0.0415(12) 0.0490(11) 0.0682(5) 0.084(6) Uani 1 1 d U
H6A H 0.0969 0.0326 0.0567 0.101 Uiso 1 1 calc R
H6B H -0.0040 0.0114 0.0580 0.101 Uiso 1 1 calc R
C7 C 0.0228(16) 0.1351(16) 0.0608(7) 0.142(10) Uani 1 1 d DU
H7A H 0.0669 0.1738 0.0715 0.171 Uiso 1 1 calc R
H7B H -0.0343 0.1515 0.0706 0.171 Uiso 1 1 calc R
C8 C 0.025(2) 0.136(2) 0.0171(8) 0.250(18) Uani 1 1 d DU
H8A H 0.0649 0.0922 0.0081 0.300 Uiso 1 1 calc R
H8B H 0.0430 0.1925 0.0083 0.300 Uiso 1 1 calc R
H8C H -0.0329 0.1234 0.0074 0.300 Uiso 1 1 calc R
Cd1 Cd 0.25883(6) 0.08467(6) 0.12210(3) 0.0364(4) Uani 1 1 d .
C1 C 0.0967(8) 0.0281(7) 0.1668(4) 0.027(3) Uani 1 1 d .
C2 C 0.1616(9) 0.0344(9) 0.1959(5) 0.047(4) Uani 1 1 d .
C3 C 0.0089(9) 0.0129(8) 0.1677(4) 0.035(3) Uani 1 1 d .
C4 C -0.0455(9) -0.0093(10) 0.1992(4) 0.050(4) Uani 1 1 d .
C5 C 0.0462(9) 0.0408(9) 0.1113(4) 0.045(4) Uani 1 1 d .
C9 C 0.3224(10) -0.0718(10) 0.0695(5) 0.064(5) Uani 1 1 d .
H9 H 0.3173 -0.0289 0.0508 0.077 Uiso 1 1 calc R
C10 C 0.3534(11) -0.1531(9) 0.0590(5) 0.065(5) Uani 1 1 d .
H10 H 0.3707 -0.1634 0.0339 0.079 Uiso 1 1 calc R
C11 C 0.3586(10) -0.2163(9) 0.0847(5) 0.059(4) Uani 1 1 d .
H11 H 0.3758 -0.2727 0.0779 0.071 Uiso 1 1 calc R
C12 C 0.3381(9) -0.1957(9) 0.1208(5) 0.059(4) Uani 1 1 d .
H12 H 0.3455 -0.2373 0.1400 0.071 Uiso 1 1 calc R
C13 C 0.3070(9) -0.1157(8) 0.1299(4) 0.047(4) Uani 1 1 d .
H13 H 0.2898 -0.1046 0.1549 0.056 Uiso 1 1 calc R
C14 C 0.4583(10) 0.1277(9) 0.1111(5) 0.058(4) Uani 1 1 d U
H14 H 0.4390 0.1268 0.0858 0.070 Uiso 1 1 calc R
C15 C 0.5451(11) 0.1476(10) 0.1193(5) 0.072(5) Uani 1 1 d U
H15 H 0.5844 0.1629 0.1001 0.086 Uiso 1 1 calc R
C16 C 0.5684(11) 0.1441(11) 0.1540(5) 0.077(5) Uani 1 1 d U
H16 H 0.6261 0.1588 0.1598 0.093 Uiso 1 1 calc R
C17 C 0.5158(11) 0.1208(11) 0.1831(6) 0.083(6) Uani 1 1 d U
H17 H 0.5362 0.1153 0.2081 0.100 Uiso 1 1 calc R
C18 C 0.4308(11) 0.1057(10) 0.1737(5) 0.068(5) Uani 1 1 d U
H18 H 0.3909 0.0917 0.1929 0.082 Uiso 1 1 calc R
N1 N -0.0210(6) 0.0196(6) 0.1328(3) 0.035(3) Uani 1 1 d .
N2 N 0.1182(6) 0.0490(6) 0.1310(3) 0.034(3) Uani 1 1 d .
N3 N 0.4042(6) 0.1105(6) 0.1388(4) 0.047(3) Uani 1 1 d .
N4 N 0.3000(7) -0.0524(7) 0.1041(4) 0.041(3) Uani 1 1 d .
O1 O 0.2377(6) 0.0504(7) 0.1880(3) 0.062(3) Uani 1 1 d .
O2 O 0.1404(6) 0.0170(9) 0.2298(3) 0.085(4) Uani 1 1 d .
H2 H 0.0881 0.0040 0.2304 0.102 Uiso 1 1 d R
O3 O -0.0155(6) -0.0149(9) 0.2313(3) 0.081(4) Uani 1 1 d .
O4 O -0.1246(6) -0.0241(6) 0.1921(3) 0.055(3) Uani 1 1 d .
O1W O 0.3493(18) 0.921(2) 0.2232(7) 0.280(14) Uani 1 1 d .
O2W O 0.218(3) 0.801(3) 0.2277(12) 0.24(2) Uani 0.50 1 d P
O3W O 0.485(3) 0.201(3) 0.0186(13) 0.206(19) Uani 0.50 1 d PU
O3W' O 0.434(4) 0.149(3) -0.0087(15) 0.23(2) Uani 0.50 1 d PU

loop_
_atom_site_aniso_label
_atom_site_aniso_U_11
_atom_site_aniso_U_22
_atom_site_aniso_U_33
_atom_site_aniso_U_23
_atom_site_aniso_U_13
_atom_site_aniso_U_12
C6 0.080(7) 0.086(7) 0.086(7) 0.016(5) -0.007(5) -0.003(5)
C7 0.142(11) 0.143(11) 0.141(11) -0.004(5) 0.001(5) -0.003(5)
C8 0.251(19) 0.251(19) 0.249(19) 0.004(5) -0.001(5) -0.004(5)
Cd1 0.0301(6) 0.0284(6) 0.0508(7) 0.0013(5) 0.0051(5) -0.0020(5)
C1 0.035(8) 0.027(7) 0.020(9) 0.006(6) -0.010(6) -0.002(6)
C2 0.041(9) 0.051(9) 0.048(11) 0.005(8) 0.003(8) -0.002(7)
C3 0.044(9) 0.040(8) 0.022(9) 0.007(6) 0.008(7) 0.010(7)
C4 0.039(9) 0.082(12) 0.028(10) 0.010(8) 0.003(7) -0.006(8)
C5 0.028(8) 0.065(10) 0.041(10) 0.004(8) -0.007(7) 0.000(7)
C9 0.078(13) 0.058(11) 0.057(13) 0.007(9) -0.003(10) 0.007(9)
C10 0.098(14) 0.047(10) 0.052(12) -0.015(9) -0.010(10) 0.026(10)
C11 0.080(12) 0.029(9) 0.068(13) -0.004(9) -0.011(10) 0.007(8)
C12 0.056(10) 0.037(9) 0.085(14) 0.005(9) -0.001(10) 0.023(7)
C13 0.054(9) 0.043(9) 0.043(10) 0.006(8) 0.004(8) -0.010(7)
C14 0.052(6) 0.056(6) 0.067(6) 0.000(4) 0.002(4) 0.000(4)
C15 0.068(6) 0.069(6) 0.078(7) 0.004(5) 0.007(5) -0.001(5)
C16 0.071(7) 0.077(7) 0.084(7) -0.005(5) -0.002(5) -0.009(5)
C17 0.081(7) 0.083(7) 0.085(7) -0.010(5) -0.005(5) 0.000(5)
C18 0.066(6) 0.067(6) 0.071(6) -0.008(5) -0.004(5) -0.003(5)
N1 0.019(6) 0.034(6) 0.052(9) 0.003(6) -0.002(6) 0.011(5)
N2 0.033(6) 0.030(6) 0.039(8) 0.008(5) -0.003(6) 0.010(5)
N3 0.028(6) 0.029(6) 0.084(10) 0.002(6) 0.018(6) 0.006(5)
N4 0.041(7) 0.033(7) 0.050(9) -0.006(6) 0.004(6) -0.006(5)
O1 0.023(5) 0.096(9) 0.067(8) 0.012(6) -0.003(5) -0.012(5)
O2 0.036(6) 0.175(13) 0.045(8) 0.026(8) -0.009(5) -0.021(7)
O3 0.044(6) 0.171(13) 0.028(7) 0.024(7) 0.015(5) -0.014(7)
O4 0.027(5) 0.082(7) 0.057(7) 0.014(6) 0.000(5) -0.007(5)
O1W 0.26(3) 0.34(4) 0.24(3) -0.02(3) -0.09(2) -0.05(3)
O2W 0.27(6) 0.31(6) 0.15(4) -0.10(4) -0.02(3) 0.03(5)
O3W 0.206(19) 0.208(19) 0.204(19) 0.002(5) 0.001(5) -0.001(5)
O3W' 0.23(2) 0.23(2) 0.23(2) -0.001(5) 0.001(5) -0.002(5)

loop_
_atom_type_symbol
_atom_type_description
_atom_type_scat_dispersion_real
_atom_type_scat_dispersion_imag
_atom_type_scat_source
C C 0.0033 0.0016 'International Tables Vol C Tables 4.2.6.8 and 6.1.1.4'
H H 0.0000 0.0000 'International Tables Vol C Tables 4.2.6.8 and 6.1.1.4'
Cd Cd -0.8075 1.2024 'International Tables Vol C Tables 4.2.6.8 and 6.1.1.4'
N N 0.0061 0.0033 'International Tables Vol C Tables 4.2.6.8 and 6.1.1.4'
O O 0.0106 0.0060 'International Tables Vol C Tables 4.2.6.8 and 6.1.1.4'

loop_
_geom_angle_atom_site_label_1
_geom_angle_atom_site_label_2
_geom_angle_atom_site_label_3
_geom_angle
_geom_angle_site_symmetry_1
_geom_angle_site_symmetry_3
C7 C6 C5 106.2(17) . .
C7 C6 H6A 110.5 . .
C5 C6 H6A 110.5 . .
C7 C6 H6B 110.5 . .
C5 C6 H6B 110.5 . .
H6A C6 H6B 108.7 . .
C6 C7 C8 101(2) . .
C6 C7 H7A 111.5 . .
C8 C7 H7A 111.5 . .
C6 C7 H7B 111.5 . .
C8 C7 H7B 111.5 . .
H7A C7 H7B 109.4 . .
C7 C8 H8A 109.5 . .
C7 C8 H8B 109.5 . .
H8A C8 H8B 109.5 . .
C7 C8 H8C 109.5 . .
H8A C8 H8C 109.5 . .
H8B C8 H8C 109.5 . .
N2 Cd1 N1 93.7(3) . 12_666
N2 Cd1 N4 94.6(3) . .
N1 Cd1 N4 158.9(4) 12_666 .
N2 Cd1 N3 157.2(4) . .
N1 Cd1 N3 92.1(3) 12_666 .
N4 Cd1 N3 87.8(3) . .
N2 Cd1 O4 107.0(4) . 12_666
N1 Cd1 O4 71.8(4) 12_666 12_666
N4 Cd1 O4 87.2(4) . 12_666
N3 Cd1 O4 95.7(4) . 12_666
N2 Cd1 O1 71.5(3) . .
N1 Cd1 O1 105.1(4) 12_666 .
N4 Cd1 O1 95.9(4) . .
N3 Cd1 O1 85.7(4) . .
O4 Cd1 O1 176.6(3) 12_666 .
N2 C1 C3 107.7(11) . .
N2 C1 C2 118.9(12) . .
C3 C1 C2 132.9(13) . .
O1 C2 O2 120.2(14) . .
O1 C2 C1 121.0(14) . .
O2 C2 C1 118.6(13) . .
N1 C3 C1 108.0(11) . .
N1 C3 C4 122.6(13) . .
C1 C3 C4 129.4(13) . .
O3 C4 O4 122.3(13) . .
O3 C4 C3 120.8(13) . .
O4 C4 C3 116.9(14) . .
N2 C5 N1 112.4(12) . .
N2 C5 C6 123.9(13) . .
N1 C5 C6 123.6(13) . .
N4 C9 C10 123.2(15) . .
N4 C9 H9 118.4 . .
C10 C9 H9 118.4 . .
C11 C10 C9 119.8(16) . .
C11 C10 H10 120.1 . .
C9 C10 H10 120.1 . .
C10 C11 C12 117.1(14) . .
C10 C11 H11 121.4 . .
C12 C11 H11 121.4 . .
C13 C12 C11 121.1(15) . .
C13 C12 H12 119.5 . .
C11 C12 H12 119.5 . .
N4 C13 C12 121.9(14) . .
N4 C13 H13 119.0 . .
C12 C13 H13 119.0 . .
N3 C14 C15 119.7(16) . .
N3 C14 H14 120.1 . .
C15 C14 H14 120.1 . .
C16 C15 C14 117.3(17) . .
C16 C15 H15 121.3 . .
C14 C15 H15 121.3 . .
C15 C16 C17 124.6(19) . .
C15 C16 H16 117.7 . .
C17 C16 H16 117.7 . .
C16 C17 C18 115.6(19) . .
C16 C17 H17 122.2 . .
C18 C17 H17 122.2 . .
N3 C18 C17 121.4(17) . .
N3 C18 H18 119.3 . .
C17 C18 H18 119.3 . .
C3 N1 C5 106.3(11) . .
C3 N1 Cd1 113.4(9) . 14
C5 N1 Cd1 140.3(9) . 14
C5 N2 C1 105.4(10) . .
C5 N2 Cd1 139.5(10) . .
C1 N2 Cd1 115.1(8) . .
C18 N3 C14 121.1(14) . .
C18 N3 Cd1 121.9(10) . .
C14 N3 Cd1 117.0(11) . .
C9 N4 C13 116.6(13) . .
C9 N4 Cd1 123.0(10) . .
C13 N4 Cd1 120.3(10) . .
C2 O1 Cd1 113.2(9) . .
C2 O2 H2 109.1 . .
C4 O4 Cd1 115.4(9) . 14
O3W' O3W O3W 132(3) . 7_554

loop_
_geom_bond_atom_site_label_1
_geom_bond_atom_site_label_2
_geom_bond_distance
_geom_bond_site_symmetry_2
C6 C7 1.40(2) .
C6 C5 1.54(2) .
C6 H6A 0.9900 .
C6 H6B 0.9900 .
C7 C8 1.561(18) .
C7 H7A 0.9900 .
C7 H7B 0.9900 .
C8 H8A 0.9800 .
C8 H8B 0.9800 .
C8 H8C 0.9800 .
Cd1 N2 2.284(10) .
Cd1 N1 2.299(10) 12_666
Cd1 N4 2.322(11) .
Cd1 N3 2.377(11) .
Cd1 O4 2.388(9) 12_666
Cd1 O1 2.432(10) .
C1 N2 1.362(14) .
C1 C3 1.390(17) .
C1 C2 1.453(18) .
C2 O1 1.244(16) .
C2 O2 1.284(16) .
C3 N1 1.335(15) .
C3 C4 1.450(18) .
C4 O3 1.241(16) .
C4 O4 1.281(15) .
C5 N2 1.330(15) .
C5 N1 1.340(16) .
C9 N4 1.316(18) .
C9 C10 1.41(2) .
C9 H9 0.9500 .
C10 C11 1.35(2) .
C10 H10 0.9500 .
C11 C12 1.367(19) .
C11 H11 0.9500 .
C12 C13 1.377(19) .
C12 H12 0.9500 .
C13 N4 1.353(16) .
C13 H13 0.9500 .
C14 N3 1.327(17) .
C14 C15 1.42(2) .
C14 H14 0.9500 .
C15 C16 1.29(2) .
C15 H15 0.9500 .
C16 C17 1.37(2) .
C16 H16 0.9500 .
C17 C18 1.39(2) .
C17 H17 0.9500 .
C18 N3 1.316(18) .
C18 H18 0.9500 .
N1 Cd1 2.299(9) 14
O2 H2 0.8398 .
O4 Cd1 2.388(9) 14
O3W O3W' 1.50(6) .
O3W O3W 1.58(8) 7_554
